data_2233315
loop_
_publ_author_name
'Ha, Kwang'

_publ_section_title
;
 <i>cis</i>-Dichloridobis(di-2-pyridylamine-\k^2^<i>N</i>,<i>N</i>')manganese(II)
;
_journal_coeditor_code WM2573
_journal_issue 1
_journal_name_full 'Acta Crystallographica Section E'
_journal_page_first m45
_journal_paper_doi 10.1107/S1600536811052834
_journal_volume 68
_journal_year 2012
_chemical_formula_iupac '[Mn Cl2 (C10 H9 N3)2]'
_chemical_formula_moiety 'C20 H18 Cl2 Mn N6'
_chemical_formula_sum 'C20 H18 Cl2 Mn N6'
_chemical_formula_weight 468.24
_chemical_name_systematic
;
<i>cis</i>-Dichloridobis(di-2-pyridylamine-\k^2^<i>N</i>,<i>N</i>')manganese(II)
;
_space_group_IT_number 33
_symmetry_cell_setting orthorhombic
_symmetry_space_group_name_Hall 'P 2c -2n'
_symmetry_space_group_name_H-M 'P n a 21'
_atom_sites_solution_hydrogens geom
_atom_sites_solution_primary direct
_atom_sites_solution_secondary difmap
_cell_angle_alpha 90.00
_cell_angle_beta 90.00
_cell_angle_gamma 90.00
_cell_formula_units_Z 4
_cell_length_a 16.236(3)
_cell_length_b 12.542(2)
_cell_length_c 9.9233(17)
_cell_measurement_reflns_used 4041
_cell_measurement_temperature 200(2)
_cell_measurement_theta_max 27.84
_cell_measurement_theta_min 2.51
_cell_volume 2020.7(6)
_computing_cell_refinement 'SAINT (Bruker, 2000)'
_computing_data_collection 'SMART (Bruker, 2000)'
_computing_data_reduction 'SAINT (Bruker, 2000)'
_computing_molecular_graphics 'ORTEP-3 (Farrugia, 1997) and PLATON (Spek, 2009)'
_computing_publication_material 'SHELXL97 (Sheldrick, 2008)'
_computing_structure_refinement 'SHELXL97 (Sheldrick, 2008)'
_computing_structure_solution 'SHELXS97 (Sheldrick, 2008)'
_diffrn_ambient_temperature 200(2)
_diffrn_measured_fraction_theta_full 0.991
_diffrn_measured_fraction_theta_max 0.991
_diffrn_measurement_device_type 'Bruker SMART 1000 CCD'
_diffrn_measurement_method '\f and \w scans'
_diffrn_radiation_monochromator graphite
_diffrn_radiation_source 'fine-focus sealed tube'
_diffrn_radiation_type MoK\a
_diffrn_radiation_wavelength 0.71073
_diffrn_reflns_av_R_equivalents 0.0722
_diffrn_reflns_av_sigmaI/netI 0.0852
_diffrn_reflns_limit_h_max 21
_diffrn_reflns_limit_h_min -21
_diffrn_reflns_limit_k_max 15
_diffrn_reflns_limit_k_min -16
_diffrn_reflns_limit_l_max 9
_diffrn_reflns_limit_l_min -13
_diffrn_reflns_number 14151
_diffrn_reflns_theta_full 28.36
_diffrn_reflns_theta_max 28.36
_diffrn_reflns_theta_min 2.05
_diffrn_standards_number 0
_exptl_absorpt_coefficient_mu 0.937
_exptl_absorpt_correction_T_max 1.0000
_exptl_absorpt_correction_T_min 0.8488
_exptl_absorpt_correction_type multi-scan
_exptl_absorpt_process_details '(<i>SADABS</i>; Bruker, 2000)'
_exptl_crystal_colour colorless
_exptl_crystal_density_diffrn 1.539
_exptl_crystal_density_method 'not measured'
_exptl_crystal_description block
_exptl_crystal_F_000 956
_exptl_crystal_size_max 0.31
_exptl_crystal_size_mid 0.28
_exptl_crystal_size_min 0.19
_refine_diff_density_max 0.513
_refine_diff_density_min -0.565
_refine_ls_abs_structure_details 'Flack (1983), 1616 Friedel pairs'
_refine_ls_abs_structure_Flack 0.04(2)
_refine_ls_extinction_method none
_refine_ls_goodness_of_fit_ref 1.013
_refine_ls_hydrogen_treatment constr
_refine_ls_matrix_type full
_refine_ls_number_parameters 262
_refine_ls_number_reflns 4293
_refine_ls_number_restraints 1
_refine_ls_restrained_S_all 1.013
_refine_ls_R_factor_all 0.0776
_refine_ls_R_factor_gt 0.0418
_refine_ls_shift/su_max 0.000
_refine_ls_shift/su_mean 0.000
_refine_ls_structure_factor_coef Fsqd
_refine_ls_weighting_details 'calc w=1/[\s^2^(Fo^2^)+(0.0271P)^2^+0.0000P] where P=(Fo^2^+2Fc^2^)/3'
_refine_ls_weighting_scheme calc
_refine_ls_wR_factor_gt 0.0725
_refine_ls_wR_factor_ref 0.0920
_reflns_number_gt 2982
_reflns_number_total 4293
_reflns_threshold_expression I>2sigma(I)
_cod_data_source_file wm2573.cif
_cod_data_source_block I
_cod_database_code 2233315
_cod_database_fobs_code 2233315

loop_
_symmetry_equiv_pos_as_xyz
'x, y, z'
'-x, -y, z+1/2'
'-x+1/2, y+1/2, z+1/2'
'x+1/2, -y+1/2, z'

loop_
_atom_site_type_symbol
_atom_site_label
_atom_site_fract_x
_atom_site_fract_y
_atom_site_fract_z
_atom_site_U_iso_or_equiv
_atom_site_adp_type
_atom_site_calc_flag
_atom_site_refinement_flags
_atom_site_occupancy
_atom_site_symmetry_multiplicity
Mn Mn1 0.20798(3) 0.33815(4) 0.89348(7) 0.02448(14) Uani d . 1 1
Cl Cl1 0.14448(5) 0.52067(7) 0.88475(14) 0.0317(2) Uani d . 1 1
Cl Cl2 0.09525(6) 0.25950(9) 1.02667(13) 0.0376(3) Uani d . 1 1
N N1 0.3262(2) 0.4028(3) 0.8006(4) 0.0270(8) Uani d . 1 1
N N2 0.4152(2) 0.3360(3) 0.9693(4) 0.0293(8) Uani d . 1 1
H H2N 0.4643 0.3016 0.9842 0.044 Uiso d R 1 1
N N3 0.28805(19) 0.3701(2) 1.0774(3) 0.0251(8) Uani d . 1 1
N N4 0.16475(18) 0.2772(2) 0.6889(4) 0.0285(8) Uani d . 1 1
N N5 0.2814(2) 0.1689(3) 0.6387(4) 0.0301(8) Uani d . 1 1
H H5N 0.3074 0.1343 0.5690 0.045 Uiso d R 1 1
N N6 0.27298(17) 0.1710(2) 0.8770(4) 0.0246(7) Uani d . 1 1
C C1 0.3191(3) 0.4552(3) 0.6826(5) 0.0330(10) Uani d . 1 1
H H1 0.2652 0.4722 0.6518 0.040 Uiso calc R 1 1
C C2 0.3842(3) 0.4853(3) 0.6045(5) 0.0363(11) Uani d . 1 1
H H2 0.3758 0.5225 0.5222 0.044 Uiso calc R 1 1
C C3 0.4629(3) 0.4602(3) 0.6481(5) 0.0421(12) Uani d . 1 1
H H3 0.5095 0.4787 0.5950 0.051 Uiso calc R 1 1
C C4 0.4730(2) 0.4089(3) 0.7678(5) 0.0346(11) Uani d . 1 1
H H4 0.5265 0.3909 0.7991 0.042 Uiso calc R 1 1
C C5 0.4036(2) 0.3830(3) 0.8440(4) 0.0266(10) Uani d . 1 1
C C6 0.3676(2) 0.3427(3) 1.0850(4) 0.0257(9) Uani d . 1 1
C C7 0.4062(3) 0.3193(3) 1.2082(4) 0.0356(11) Uani d . 1 1
H H7 0.4618 0.2956 1.2100 0.043 Uiso calc R 1 1
C C8 0.3632(3) 0.3312(3) 1.3248(5) 0.0410(11) Uani d . 1 1
H H8 0.3879 0.3145 1.4090 0.049 Uiso calc R 1 1
C C9 0.2820(3) 0.3684(4) 1.3191(5) 0.0393(12) Uani d . 1 1
H H9 0.2519 0.3827 1.3992 0.047 Uiso calc R 1 1
C C10 0.2472(2) 0.3836(3) 1.1952(5) 0.0318(10) Uani d . 1 1
H H10 0.1911 0.4048 1.1915 0.038 Uiso calc R 1 1
C C11 0.0903(2) 0.3143(3) 0.6470(4) 0.0294(10) Uani d . 1 1
H H11 0.0612 0.3608 0.7056 0.035 Uiso calc R 1 1
C C12 0.0546(3) 0.2892(3) 0.5268(5) 0.0386(11) Uani d . 1 1
H H12 0.0029 0.3186 0.5020 0.046 Uiso calc R 1 1
C C13 0.0957(3) 0.2196(4) 0.4416(5) 0.0446(13) Uani d . 1 1
H H13 0.0726 0.2011 0.3567 0.054 Uiso calc R 1 1
C C14 0.1699(3) 0.1775(3) 0.4811(5) 0.0361(11) Uani d . 1 1
H H14 0.1984 0.1287 0.4246 0.043 Uiso calc R 1 1
C C15 0.2032(2) 0.2078(3) 0.6067(4) 0.0261(9) Uani d . 1 1
C C16 0.3129(3) 0.1420(3) 0.7646(5) 0.0256(10) Uani d . 1 1
C C17 0.3864(2) 0.0827(3) 0.7674(5) 0.0302(11) Uani d . 1 1
H H17 0.4141 0.0650 0.6861 0.036 Uiso calc R 1 1
C C18 0.4171(2) 0.0510(3) 0.8890(6) 0.0369(10) Uani d . 1 1
H H18 0.4680 0.0139 0.8936 0.044 Uiso calc R 1 1
C C19 0.3733(3) 0.0735(4) 1.0062(5) 0.0366(12) Uani d . 1 1
H H19 0.3918 0.0487 1.0914 0.044 Uiso calc R 1 1
C C20 0.3017(3) 0.1336(3) 0.9945(5) 0.0298(11) Uani d . 1 1
H H20 0.2715 0.1489 1.0742 0.036 Uiso calc R 1 1

loop_
_atom_site_aniso_label
_atom_site_aniso_U_11
_atom_site_aniso_U_22
_atom_site_aniso_U_33
_atom_site_aniso_U_12
_atom_site_aniso_U_13
_atom_site_aniso_U_23
Mn1 0.0197(3) 0.0278(3) 0.0260(3) 0.0000(2) -0.0022(3) -0.0011(4)
Cl1 0.0290(5) 0.0306(5) 0.0355(6) 0.0023(4) -0.0053(6) -0.0022(6)
Cl2 0.0253(5) 0.0455(6) 0.0421(6) -0.0082(5) 0.0032(5) 0.0019(6)
N1 0.0235(18) 0.0270(18) 0.031(2) 0.0015(14) 0.0000(15) 0.0022(16)
N2 0.0211(18) 0.038(2) 0.029(2) 0.0048(15) -0.0009(16) -0.0002(17)
N3 0.0195(18) 0.0309(18) 0.025(2) 0.0009(14) -0.0034(15) -0.0008(16)
N4 0.0236(18) 0.0278(18) 0.034(2) 0.0006(14) -0.0041(16) -0.0060(16)
N5 0.0285(19) 0.037(2) 0.024(2) 0.0072(15) -0.0035(16) -0.0052(16)
N6 0.0213(15) 0.0248(15) 0.028(2) -0.0013(12) -0.0028(17) 0.0002(18)
C1 0.035(2) 0.033(2) 0.032(3) 0.0018(18) 0.003(2) 0.003(2)
C2 0.048(3) 0.033(2) 0.028(3) -0.005(2) 0.006(2) 0.005(2)
C3 0.042(3) 0.041(3) 0.043(3) -0.012(2) 0.014(2) 0.001(2)
C4 0.023(2) 0.037(2) 0.044(3) -0.0021(18) 0.005(2) -0.004(2)
C5 0.022(2) 0.025(2) 0.033(3) -0.0015(17) -0.0012(18) -0.0053(18)
C6 0.020(2) 0.028(2) 0.028(2) 0.0009(16) -0.0025(18) -0.0011(19)
C7 0.026(2) 0.048(3) 0.033(3) 0.0042(19) -0.005(2) -0.005(2)
C8 0.044(3) 0.048(3) 0.031(3) 0.002(2) -0.008(2) -0.003(2)
C9 0.043(3) 0.046(3) 0.029(3) -0.001(2) -0.001(2) -0.005(2)
C10 0.028(2) 0.034(2) 0.033(3) 0.0005(18) 0.001(2) -0.007(2)
C11 0.028(2) 0.029(2) 0.031(3) 0.0005(17) -0.0078(19) -0.004(2)
C12 0.029(2) 0.038(2) 0.048(3) 0.0030(19) -0.014(2) 0.000(2)
C13 0.036(3) 0.057(3) 0.041(3) -0.002(2) -0.020(2) -0.009(2)
C14 0.035(3) 0.044(3) 0.029(3) 0.000(2) -0.006(2) -0.011(2)
C15 0.025(2) 0.028(2) 0.025(2) 0.0007(16) -0.0013(18) 0.0000(19)
C16 0.023(2) 0.029(2) 0.025(3) -0.0015(18) -0.0042(19) 0.000(2)
C17 0.021(2) 0.035(3) 0.035(3) 0.0047(18) 0.003(2) 0.000(2)
C18 0.027(2) 0.034(2) 0.050(3) 0.0023(16) -0.003(3) 0.004(3)
C19 0.034(3) 0.037(3) 0.039(3) -0.001(2) -0.005(2) 0.013(2)
C20 0.033(3) 0.022(2) 0.035(3) -0.0028(19) -0.003(2) 0.004(2)

loop_
_atom_type_symbol
_atom_type_description
_atom_type_scat_dispersion_real
_atom_type_scat_dispersion_imag
_atom_type_scat_source
C C 0.0033 0.0016 'International Tables Vol C Tables 4.2.6.8 and 6.1.1.4'
H H 0.0000 0.0000 'International Tables Vol C Tables 4.2.6.8 and 6.1.1.4'
Cl Cl 0.1484 0.1585 'International Tables Vol C Tables 4.2.6.8 and 6.1.1.4'
Mn Mn 0.3368 0.7283 'International Tables Vol C Tables 4.2.6.8 and 6.1.1.4'
N N 0.0061 0.0033 'International Tables Vol C Tables 4.2.6.8 and 6.1.1.4'

loop_
_geom_angle_atom_site_label_1
_geom_angle_atom_site_label_2
_geom_angle_atom_site_label_3
_geom_angle
_geom_angle_publ_flag
N3 Mn1 N1 77.32(13) y
N3 Mn1 N4 161.55(11) ?
N1 Mn1 N4 91.06(12) ?
N3 Mn1 N6 87.50(12) ?
N1 Mn1 N6 84.90(11) ?
N4 Mn1 N6 77.12(12) y
N3 Mn1 Cl2 93.71(9) ?
N1 Mn1 Cl2 170.18(10) ?
N4 Mn1 Cl2 96.59(9) ?
N6 Mn1 Cl2 90.79(9) ?
N3 Mn1 Cl1 95.84(8) ?
N1 Mn1 Cl1 90.43(9) ?
N4 Mn1 Cl1 98.55(9) ?
N6 Mn1 Cl1 173.54(11) ?
Cl2 Mn1 Cl1 94.50(4) ?
C1 N1 C5 116.5(4) ?
C1 N1 Mn1 116.9(3) ?
C5 N1 Mn1 126.1(3) ?
C6 N2 C5 129.8(3) ?
C6 N2 H2N 112.2 ?
C5 N2 H2N 117.4 ?
C6 N3 C10 117.1(3) ?
C6 N3 Mn1 123.5(3) ?
C10 N3 Mn1 115.7(3) ?
C15 N4 C11 116.7(3) ?
C15 N4 Mn1 127.8(3) ?
C11 N4 Mn1 115.5(3) ?
C16 N5 C15 128.6(4) ?
C16 N5 H5N 113.0 ?
C15 N5 H5N 114.3 ?
C16 N6 C20 117.4(3) ?
C16 N6 Mn1 121.1(3) ?
C20 N6 Mn1 114.0(3) ?
N1 C1 C2 124.2(4) ?
N1 C1 H1 117.9 ?
C2 C1 H1 117.9 ?
C1 C2 C3 118.3(4) ?
C1 C2 H2 120.8 ?
C3 C2 H2 120.8 ?
C4 C3 C2 119.4(4) ?
C4 C3 H3 120.3 ?
C2 C3 H3 120.3 ?
C3 C4 C5 119.1(4) ?
C3 C4 H4 120.5 ?
C5 C4 H4 120.5 ?
N1 C5 N2 119.3(4) ?
N1 C5 C4 122.4(4) ?
N2 C5 C4 118.3(4) ?
N3 C6 N2 120.4(4) ?
N3 C6 C7 122.2(4) ?
N2 C6 C7 117.4(3) ?
C8 C7 C6 119.2(4) ?
C8 C7 H7 120.4 ?
C6 C7 H7 120.4 ?
C7 C8 C9 119.1(4) ?
C7 C8 H8 120.4 ?
C9 C8 H8 120.4 ?
C10 C9 C8 118.2(4) ?
C10 C9 H9 120.9 ?
C8 C9 H9 120.9 ?
N3 C10 C9 123.8(4) ?
N3 C10 H10 118.1 ?
C9 C10 H10 118.1 ?
N4 C11 C12 124.5(4) ?
N4 C11 H11 117.8 ?
C12 C11 H11 117.8 ?
C11 C12 C13 118.4(4) ?
C11 C12 H12 120.8 ?
C13 C12 H12 120.8 ?
C14 C13 C12 119.4(4) ?
C14 C13 H13 120.3 ?
C12 C13 H13 120.3 ?
C13 C14 C15 119.0(4) ?
C13 C14 H14 120.5 ?
C15 C14 H14 120.5 ?
N4 C15 N5 120.6(4) ?
N4 C15 C14 122.1(4) ?
N5 C15 C14 117.1(4) ?
N6 C16 N5 120.2(4) ?
N6 C16 C17 122.5(4) ?
N5 C16 C17 117.3(4) ?
C18 C17 C16 118.8(4) ?
C18 C17 H17 120.6 ?
C16 C17 H17 120.6 ?
C17 C18 C19 119.5(3) ?
C17 C18 H18 120.2 ?
C19 C18 H18 120.2 ?
C20 C19 C18 117.9(5) ?
C20 C19 H19 121.1 ?
C18 C19 H19 121.1 ?
N6 C20 C19 123.6(5) ?
N6 C20 H20 118.2 ?
C19 C20 H20 118.2 ?

loop_
_geom_bond_atom_site_label_1
_geom_bond_atom_site_label_2
_geom_bond_distance
_geom_bond_publ_flag
Mn1 N3 2.276(3) y
Mn1 N1 2.278(3) y
Mn1 N4 2.280(3) y
Mn1 N6 2.353(3) y
Mn1 Cl2 2.4637(12) y
Mn1 Cl1 2.5122(10) y
N1 C1 1.348(5) ?
N1 C5 1.351(5) ?
N2 C6 1.386(5) ?
N2 C5 1.389(5) ?
N2 H2N 0.9200 ?
N3 C6 1.339(4) ?
N3 C10 1.355(5) ?
N4 C15 1.346(5) ?
N4 C11 1.360(5) ?
N5 C16 1.392(6) ?
N5 C15 1.396(5) ?
N5 H5N 0.9200 ?
N6 C16 1.340(6) ?
N6 C20 1.341(6) ?
C1 C2 1.365(6) ?
C1 H1 0.9500 ?
C2 C3 1.385(6) ?
C2 H2 0.9500 ?
C3 C4 1.361(6) ?
C3 H3 0.9500 ?
C4 C5 1.395(5) ?
C4 H4 0.9500 ?
C6 C7 1.405(6) ?
C7 C8 1.360(6) ?
C7 H7 0.9500 ?
C8 C9 1.399(6) ?
C8 H8 0.9500 ?
C9 C10 1.367(6) ?
C9 H9 0.9500 ?
C10 H10 0.9500 ?
C11 C12 1.363(6) ?
C11 H11 0.9500 ?
C12 C13 1.386(6) ?
C12 H12 0.9500 ?
C13 C14 1.373(6) ?
C13 H13 0.9500 ?
C14 C15 1.411(6) ?
C14 H14 0.9500 ?
C16 C17 1.405(6) ?
C17 C18 1.365(7) ?
C17 H17 0.9500 ?
C18 C19 1.392(7) ?
C18 H18 0.9500 ?
C19 C20 1.389(6) ?
C19 H19 0.9500 ?
C20 H20 0.9500 ?

loop_
_geom_hbond_atom_site_label_D
_geom_hbond_atom_site_label_H
_geom_hbond_atom_site_label_A
_geom_hbond_site_symmetry_A
_geom_hbond_distance_DH
_geom_hbond_distance_HA
_geom_hbond_distance_DA
_geom_hbond_angle_DHA
N2 H2N Cl2 4 0.92 2.30 3.211(3) 171.4
N5 H5N Cl1 3_544 0.92 2.45 3.355(4) 169.7

loop_
_geom_torsion_atom_site_label_1
_geom_torsion_atom_site_label_2
_geom_torsion_atom_site_label_3
_geom_torsion_atom_site_label_4
_geom_torsion
N3 Mn1 N1 C1 -150.8(3)
N4 Mn1 N1 C1 43.7(3)
N6 Mn1 N1 C1 120.6(3)
Cl1 Mn1 N1 C1 -54.9(3)
N3 Mn1 N1 C5 37.5(3)
N4 Mn1 N1 C5 -128.0(3)
N6 Mn1 N1 C5 -51.1(3)
Cl1 Mn1 N1 C5 133.4(3)
N1 Mn1 N3 C6 -44.8(3)
N4 Mn1 N3 C6 7.3(6)
N6 Mn1 N3 C6 40.6(3)
Cl2 Mn1 N3 C6 131.2(3)
Cl1 Mn1 N3 C6 -133.9(3)
N1 Mn1 N3 C10 157.6(3)
N4 Mn1 N3 C10 -150.4(3)
N6 Mn1 N3 C10 -117.1(3)
Cl2 Mn1 N3 C10 -26.5(3)
Cl1 Mn1 N3 C10 68.4(3)
N3 Mn1 N4 C15 7.8(6)
N1 Mn1 N4 C15 58.1(3)
N6 Mn1 N4 C15 -26.4(3)
Cl2 Mn1 N4 C15 -115.7(3)
Cl1 Mn1 N4 C15 148.7(3)
N3 Mn1 N4 C11 -173.6(3)
N1 Mn1 N4 C11 -123.3(3)
N6 Mn1 N4 C11 152.2(3)
Cl2 Mn1 N4 C11 62.9(3)
Cl1 Mn1 N4 C11 -32.7(3)
N3 Mn1 N6 C16 -122.6(3)
N1 Mn1 N6 C16 -45.1(3)
N4 Mn1 N6 C16 47.1(3)
Cl2 Mn1 N6 C16 143.7(3)
N3 Mn1 N6 C20 26.5(3)
N1 Mn1 N6 C20 103.9(3)
N4 Mn1 N6 C20 -163.8(3)
Cl2 Mn1 N6 C20 -67.2(3)
C5 N1 C1 C2 2.3(6)
Mn1 N1 C1 C2 -170.2(3)
N1 C1 C2 C3 0.4(6)
C1 C2 C3 C4 -1.4(6)
C2 C3 C4 C5 -0.2(6)
C1 N1 C5 N2 175.5(4)
Mn1 N1 C5 N2 -12.7(5)
C1 N1 C5 C4 -4.0(6)
Mn1 N1 C5 C4 167.7(3)
C6 N2 C5 N1 -30.3(6)
C6 N2 C5 C4 149.2(4)
C3 C4 C5 N1 3.1(6)
C3 C4 C5 N2 -176.5(4)
C10 N3 C6 N2 -174.7(4)
Mn1 N3 C6 N2 28.0(5)
C10 N3 C6 C7 5.6(6)
Mn1 N3 C6 C7 -151.8(3)
C5 N2 C6 N3 21.9(6)
C5 N2 C6 C7 -158.3(4)
N3 C6 C7 C8 -4.2(6)
N2 C6 C7 C8 176.0(4)
C6 C7 C8 C9 -1.3(7)
C7 C8 C9 C10 4.9(7)
C6 N3 C10 C9 -1.6(6)
Mn1 N3 C10 C9 157.5(4)
C8 C9 C10 N3 -3.6(7)
C15 N4 C11 C12 -2.7(6)
Mn1 N4 C11 C12 178.5(3)
N4 C11 C12 C13 1.3(7)
C11 C12 C13 C14 0.7(7)
C12 C13 C14 C15 -1.1(7)
C11 N4 C15 N5 177.4(4)
Mn1 N4 C15 N5 -4.1(5)
C11 N4 C15 C14 2.2(6)
Mn1 N4 C15 C14 -179.2(3)
C16 N5 C15 N4 37.4(6)
C16 N5 C15 C14 -147.1(4)
C13 C14 C15 N4 -0.4(6)
C13 C14 C15 N5 -175.7(4)
C20 N6 C16 N5 173.4(4)
Mn1 N6 C16 N5 -38.6(5)
C20 N6 C16 C17 -5.6(5)
Mn1 N6 C16 C17 142.5(3)
C15 N5 C16 N6 -12.8(6)
C15 N5 C16 C17 166.2(4)
N6 C16 C17 C18 1.8(6)
N5 C16 C17 C18 -177.2(4)
C16 C17 C18 C19 3.0(6)
C17 C18 C19 C20 -3.7(6)
C16 N6 C20 C19 4.8(5)
Mn1 N6 C20 C19 -145.5(3)
C18 C19 C20 N6 -0.2(6)
